data_7238834
loop_
_publ_author_name
'Goswami, Pramod Kumar'
'Singh, Monika'
'Thaimattam, Ram'
'Ramanan, Arunachalam'

_publ_section_title
;
 Extending the supramolecular synthon concept in flexible
 polyaminocarboxylate based coordination polymers
;
_journal_issue 45
_journal_name_full CrystEngComm
_journal_page_first 9787
_journal_paper_doi 10.1039/c3ce41067f
_journal_volume 15
_journal_year 2013
_chemical_formula_moiety 'C15 H14 Cu2 N6 O18'
_chemical_formula_sum 'C15 H14 Cu2 N6 O18'
_chemical_formula_weight 693.42
_space_group_IT_number 15
_space_group_name_Hall '-C 2yc'
_space_group_name_H-M_alt 'C 1 2/c 1'
_symmetry_cell_setting monoclinic
_symmetry_space_group_name_Hall '-C 2yc'
_symmetry_space_group_name_H-M 'C 1 2/c 1'
_atom_sites_solution_hydrogens geom
_atom_sites_solution_primary direct
_atom_sites_solution_secondary difmap
_audit_creation_method 'SHELXTL-NT2000 ver.6.12'
_cell_angle_alpha 90.00
_cell_angle_beta 109.793(3)
_cell_angle_gamma 90.00
_cell_formula_units_Z 4
_cell_length_a 22.799(4)
_cell_length_b 10.812(2)
_cell_length_c 10.723(2)
_cell_measurement_reflns_used 2549
_cell_measurement_temperature 298(2)
_cell_measurement_theta_max 25.31
_cell_measurement_theta_min 2.69
_cell_volume 2487.1(8)
_computing_cell_refinement 'Bruker SMART'
_computing_data_collection 'Bruker SMART'
_computing_data_reduction 'Bruker SAINT'
_computing_molecular_graphics 'Bruker SHELXTL'
_computing_publication_material 'Bruker SHELXTL'
_computing_structure_refinement 'SHELXL-97 (Sheldrick, 1997)'
_computing_structure_solution 'SHELXS-97 (Sheldrick, 1990)'
_diffrn_ambient_temperature 298(2)
_diffrn_measured_fraction_theta_full 0.998
_diffrn_measured_fraction_theta_max 0.998
_diffrn_measurement_device_type 'CCD area detector'
_diffrn_measurement_method 'phi and omega scans'
_diffrn_radiation_monochromator graphite
_diffrn_radiation_source 'fine-focus sealed tube'
_diffrn_radiation_type MoK\a
_diffrn_radiation_wavelength 0.71073
_diffrn_reflns_av_R_equivalents 0.0492
_diffrn_reflns_av_sigmaI/netI 0.0420
_diffrn_reflns_limit_h_max 26
_diffrn_reflns_limit_h_min -27
_diffrn_reflns_limit_k_max 12
_diffrn_reflns_limit_k_min -12
_diffrn_reflns_limit_l_max 12
_diffrn_reflns_limit_l_min -12
_diffrn_reflns_number 11483
_diffrn_reflns_theta_full 24.99
_diffrn_reflns_theta_max 24.99
_diffrn_reflns_theta_min 1.90
_exptl_absorpt_coefficient_mu 1.808
_exptl_absorpt_correction_T_max 0.721
_exptl_absorpt_correction_T_min 0.503
_exptl_absorpt_correction_type multi-scan
_exptl_absorpt_process_details '(SADABS; Bruker, 2000)'
_exptl_crystal_colour blue
_exptl_crystal_density_diffrn 1.853
_exptl_crystal_density_method 'not measured'
_exptl_crystal_description block
_exptl_crystal_F_000 1392
_exptl_crystal_size_max 0.529
_exptl_crystal_size_mid 0.321
_exptl_crystal_size_min 0.181
_refine_diff_density_max 0.551
_refine_diff_density_min -0.318
_refine_diff_density_rms 0.103
_refine_ls_extinction_method none
_refine_ls_goodness_of_fit_ref 1.135
_refine_ls_hydrogen_treatment mixed
_refine_ls_matrix_type full
_refine_ls_number_parameters 192
_refine_ls_number_reflns 2190
_refine_ls_number_restraints 0
_refine_ls_restrained_S_all 1.135
_refine_ls_R_factor_all 0.0554
_refine_ls_R_factor_gt 0.0469
_refine_ls_shift/su_max 0.003
_refine_ls_shift/su_mean 0.001
_refine_ls_structure_factor_coef Fsqd
_refine_ls_weighting_details 'calc w=1/[\s^2^(Fo^2^)+(0.0607P)^2^+5.9220P] where P=(Fo^2^+2Fc^2^)/3'
_refine_ls_weighting_scheme calc
_refine_ls_wR_factor_gt 0.1191
_refine_ls_wR_factor_ref 0.1233
_reflns_number_gt 1892
_reflns_number_total 2190
_reflns_threshold_expression >2sigma(I)
_cod_data_source_file c3ce41067f.txt
_cod_data_source_block Solid3a
_cod_depositor_comments
;
The following automatic conversions were performed:

data item '_symmetry_cell_setting' value 'Monoclinic' was changed to
'monoclinic' in accordance with the
/home/saulius/struct/COD-crude-data/automatic-downloads/DataCite-retrospective/RSC/depositions/lib/dictionaries/cif_core.dic
dictionary named 'cif_core.dic' version 2.4.2 last updated on
2011-04-26.

Automatic conversion script
Id: cif_fix_values 6909 2019-04-08 15:41:33Z antanas 
;
_cod_original_cell_volume 2487.0(8)
_cod_original_sg_symbol_Hall '-C 2yc '
_cod_original_sg_symbol_H-M C2/c
_cod_database_code 7238834

loop_
_symmetry_equiv_pos_as_xyz
'x, y, z'
'-x, y, -z+1/2'
'x+1/2, y+1/2, z'
'-x+1/2, y+1/2, -z+1/2'
'-x, -y, -z'
'x, -y, z-1/2'
'-x+1/2, -y+1/2, -z'
'x+1/2, -y+1/2, z-1/2'

loop_
_atom_site_label
_atom_site_type_symbol
_atom_site_fract_x
_atom_site_fract_y
_atom_site_fract_z
_atom_site_U_iso_or_equiv
_atom_site_adp_type
_atom_site_occupancy
_atom_site_symmetry_multiplicity
_atom_site_calc_flag
_atom_site_refinement_flags
Cu1 Cu 0.70874(2) 0.63231(4) 0.80312(5) 0.0285(2) Uani 1 1 d .
O1 O 0.41610(17) 1.3667(3) 0.6824(4) 0.0509(9) Uani 1 1 d .
O2 O 0.36288(14) 1.1966(3) 0.6713(3) 0.0369(7) Uani 1 1 d .
O3 O 0.31786(14) 0.9918(3) 0.5404(3) 0.0385(7) Uani 1 1 d .
O4 O 0.29464(13) 0.9110(3) 0.3385(3) 0.0379(7) Uani 1 1 d .
O5 O 0.62292(13) 0.6729(3) 0.7780(3) 0.0366(7) Uani 1 1 d .
O6 O 0.64823(16) 0.6117(3) 0.9858(3) 0.0491(9) Uani 1 1 d .
O7 O 0.73529(16) 0.8073(3) 0.8506(4) 0.0497(9) Uani 1 1 d .
O8 O 0.7077(2) 0.6508(5) 0.5885(4) 0.0893(17) Uani 1 1 d .
O9 O 0.6846(2) 0.4555(3) 0.7707(6) 0.0924(17) Uani 1 1 d .
N1 N 0.43194(14) 1.0754(3) 0.5367(3) 0.0253(7) Uani 1 1 d .
N2 N 0.5000 1.0777(4) 0.7500 0.0236(10) Uani 1 2 d S
N3 N 0.46347(15) 0.8867(3) 0.6387(3) 0.0267(8) Uani 1 1 d .
N4 N 0.5000 0.7051(4) 0.7500 0.0306(11) Uani 1 2 d S
C1 C 0.40404(19) 1.2631(4) 0.6393(4) 0.0317(9) Uani 1 1 d .
C2 C 0.43389(18) 1.2085(4) 0.5448(4) 0.0277(9) Uani 1 1 d .
H2A H 0.4130 1.2420 0.4570 0.033 Uiso 1 1 calc R
H2B H 0.4771 1.2349 0.5725 0.033 Uiso 1 1 calc R
C3 C 0.32956(18) 0.9684(4) 0.4370(4) 0.0280(9) Uani 1 1 d .
C4 C 0.39047(18) 1.0118(4) 0.4218(4) 0.0291(9) Uani 1 1 d .
H4A H 0.4121 0.9405 0.4034 0.035 Uiso 1 1 calc R
H4B H 0.3808 1.0667 0.3460 0.035 Uiso 1 1 calc R
C5 C 0.46673(16) 1.0093(3) 0.6459(4) 0.0219(8) Uani 1 1 d .
C6 C 0.5000 0.8303(5) 0.7500 0.0250(12) Uani 1 2 d S
C7 C 0.54059(19) 0.6397(4) 0.8650(5) 0.0329(10) Uani 1 1 d .
H7A H 0.5274 0.5541 0.8600 0.039 Uiso 1 1 calc R
H7B H 0.5358 0.6754 0.9440 0.039 Uiso 1 1 calc R
C8 C 0.60876(19) 0.6435(4) 0.8784(4) 0.0302(9) Uani 1 1 d .
H2 H 0.357(2) 1.128(4) 0.633(4) 0.027(12) Uiso 1 1 d .

loop_
_atom_site_aniso_label
_atom_site_aniso_U_11
_atom_site_aniso_U_22
_atom_site_aniso_U_33
_atom_site_aniso_U_23
_atom_site_aniso_U_13
_atom_site_aniso_U_12
Cu1 0.0239(3) 0.0319(3) 0.0323(3) 0.0060(2) 0.0126(2) 0.0050(2)
O1 0.057(2) 0.0297(18) 0.074(2) -0.0105(16) 0.0324(19) -0.0039(15)
O2 0.0388(18) 0.0328(18) 0.0476(19) 0.0013(15) 0.0257(15) -0.0014(14)
O3 0.0396(17) 0.0447(18) 0.0364(17) -0.0071(14) 0.0198(14) -0.0172(14)
O4 0.0254(15) 0.0482(18) 0.0405(17) -0.0178(15) 0.0117(14) -0.0130(14)
O5 0.0276(15) 0.0485(18) 0.0373(17) 0.0074(14) 0.0157(13) 0.0082(14)
O6 0.0362(18) 0.066(2) 0.0423(19) 0.0118(16) 0.0101(15) 0.0042(16)
O7 0.047(2) 0.0370(18) 0.069(2) -0.0078(17) 0.0245(18) 0.0024(15)
O8 0.076(3) 0.155(5) 0.033(2) 0.015(2) 0.014(2) 0.065(3)
O9 0.084(3) 0.036(2) 0.199(5) -0.025(3) 0.102(4) -0.014(2)
N1 0.0217(17) 0.0281(18) 0.0250(17) 0.0022(14) 0.0066(13) -0.0018(13)
N2 0.019(2) 0.021(2) 0.031(2) 0.000 0.0080(19) 0.000
N3 0.0234(17) 0.0220(17) 0.0355(19) -0.0032(14) 0.0110(15) -0.0020(13)
N4 0.016(2) 0.017(2) 0.055(3) 0.000 0.006(2) 0.000
C1 0.030(2) 0.027(2) 0.038(2) 0.0097(18) 0.0107(18) 0.0028(18)
C2 0.026(2) 0.028(2) 0.031(2) 0.0068(17) 0.0107(17) -0.0014(16)
C3 0.026(2) 0.028(2) 0.028(2) 0.0001(17) 0.0064(17) -0.0054(17)
C4 0.025(2) 0.038(2) 0.0241(19) -0.0015(17) 0.0073(16) -0.0051(18)
C5 0.0143(17) 0.023(2) 0.0287(19) -0.0020(15) 0.0083(15) -0.0027(15)
C6 0.017(3) 0.024(3) 0.038(3) 0.000 0.014(2) 0.000
C7 0.027(2) 0.023(2) 0.052(3) 0.0068(18) 0.018(2) 0.0017(17)
C8 0.027(2) 0.026(2) 0.037(2) 0.0024(18) 0.0108(18) 0.0046(17)

loop_
_atom_type_symbol
_atom_type_description
_atom_type_scat_dispersion_real
_atom_type_scat_dispersion_imag
_atom_type_scat_source
C C 0.0033 0.0016 'International Tables Vol C Tables 4.2.6.8 and 6.1.1.4'
H H 0.0000 0.0000 'International Tables Vol C Tables 4.2.6.8 and 6.1.1.4'
N N 0.0061 0.0033 'International Tables Vol C Tables 4.2.6.8 and 6.1.1.4'
O O 0.0106 0.0060 'International Tables Vol C Tables 4.2.6.8 and 6.1.1.4'
Cu Cu 0.3201 1.2651 'International Tables Vol C Tables 4.2.6.8 and 6.1.1.4'

loop_
_geom_angle_atom_site_label_1
_geom_angle_atom_site_label_2
_geom_angle_atom_site_label_3
_geom_angle
_geom_angle_site_symmetry_1
_geom_angle_site_symmetry_3
O4 Cu1 O5 176.67(12) 8_566 .
O4 Cu1 O9 90.22(16) 8_566 .
O5 Cu1 O9 89.23(16) . .
O4 Cu1 O7 88.84(14) 8_566 .
O5 Cu1 O7 91.47(14) . .
O9 Cu1 O7 175.6(2) . .
O4 Cu1 O8 83.30(13) 8_566 .
O5 Cu1 O8 99.98(14) . .
O9 Cu1 O8 90.0(2) . .
O7 Cu1 O8 94.14(18) . .
C1 O2 H2 112(3) . .
C3 O4 Cu1 127.0(3) . 8_465
C8 O5 Cu1 111.2(3) . .
C5 N1 C2 118.1(3) . .
C5 N1 C4 120.1(3) . .
C2 N1 C4 121.5(3) . .
C5 N2 C5 113.0(4) 2_656 .
C5 N3 C6 113.2(3) . .
C6 N4 C7 119.1(2) . 2_656
C6 N4 C7 119.1(2) . .
C7 N4 C7 121.7(4) 2_656 .
O1 C1 O2 119.8(4) . .
O1 C1 C2 121.3(4) . .
O2 C1 C2 118.8(4) . .
N1 C2 C1 114.6(3) . .
N1 C2 H2A 108.6 . .
C1 C2 H2A 108.6 . .
N1 C2 H2B 108.6 . .
C1 C2 H2B 108.6 . .
H2A C2 H2B 107.6 . .
O3 C3 O4 125.7(4) . .
O3 C3 C4 120.5(3) . .
O4 C3 C4 113.8(3) . .
N1 C4 C3 114.2(3) . .
N1 C4 H4A 108.7 . .
C3 C4 H4A 108.7 . .
N1 C4 H4B 108.7 . .
C3 C4 H4B 108.7 . .
H4A C4 H4B 107.6 . .
N3 C5 N2 127.2(4) . .
N3 C5 N1 117.7(3) . .
N2 C5 N1 115.1(3) . .
N3 C6 N3 126.3(5) 2_656 .
N3 C6 N4 116.9(2) 2_656 .
N3 C6 N4 116.9(2) . .
N4 C7 C8 114.0(3) . .
N4 C7 H7A 108.7 . .
C8 C7 H7A 108.8 . .
N4 C7 H7B 108.8 . .
C8 C7 H7B 108.8 . .
H7A C7 H7B 107.6 . .
O6 C8 O5 122.9(4) . .
O6 C8 C7 118.6(4) . .
O5 C8 C7 118.4(4) . .

loop_
_geom_bond_atom_site_label_1
_geom_bond_atom_site_label_2
_geom_bond_distance
_geom_bond_site_symmetry_2
Cu1 O4 1.922(3) 8_566
Cu1 O5 1.933(3) .
Cu1 O9 1.988(4) .
Cu1 O7 1.999(3) .
Cu1 O8 2.302(4) .
O1 C1 1.207(5) .
O2 C1 1.316(5) .
O2 H2 0.83(4) .
O3 C3 1.251(5) .
O4 C3 1.252(5) .
O4 Cu1 1.922(3) 8_465
O5 C8 1.265(5) .
O6 C8 1.246(5) .
N1 C5 1.371(5) .
N1 C2 1.442(5) .
N1 C4 1.448(5) .
N2 C5 1.339(4) 2_656
N2 C5 1.339(4) .
N3 C5 1.329(5) .
N3 C6 1.348(4) .
N4 C6 1.354(7) .
N4 C7 1.450(5) 2_656
N4 C7 1.450(5) .
C1 C2 1.519(6) .
C2 H2A 0.9700 .
C2 H2B 0.9700 .
C3 C4 1.526(5) .
C4 H4A 0.9700 .
C4 H4B 0.9700 .
C6 N3 1.348(4) 2_656
C7 C8 1.512(6) .
C7 H7A 0.9700 .
C7 H7B 0.9700 .

loop_
_geom_torsion_atom_site_label_1
_geom_torsion_atom_site_label_2
_geom_torsion_atom_site_label_3
_geom_torsion_atom_site_label_4
_geom_torsion
_geom_torsion_site_symmetry_1
_geom_torsion_site_symmetry_4
O9 Cu1 O5 C8 76.2(3) . .
O7 Cu1 O5 C8 -99.5(3) . .
O8 Cu1 O5 C8 166.0(3) . .
C5 N1 C2 C1 -67.8(4) . .
C4 N1 C2 C1 106.8(4) . .
O1 C1 C2 N1 160.3(4) . .
O2 C1 C2 N1 -21.7(5) . .
Cu1 O4 C3 O3 11.6(6) 8_465 .
Cu1 O4 C3 C4 -167.7(3) 8_465 .
C5 N1 C4 C3 77.3(4) . .
C2 N1 C4 C3 -97.1(4) . .
O3 C3 C4 N1 2.2(6) . .
O4 C3 C4 N1 -178.4(3) . .
C6 N3 C5 N2 -2.0(5) . .
C6 N3 C5 N1 179.0(3) . .
C5 N2 C5 N3 1.1(3) 2_656 .
C5 N2 C5 N1 -179.9(4) 2_656 .
C2 N1 C5 N3 178.4(3) . .
C4 N1 C5 N3 3.8(5) . .
C2 N1 C5 N2 -0.7(4) . .
C4 N1 C5 N2 -175.3(3) . .
C5 N3 C6 N3 0.9(2) . 2_656
C5 N3 C6 N4 -179.1(2) . .
C7 N4 C6 N3 177.2(3) 2_656 2_656
C7 N4 C6 N3 -2.8(3) . 2_656
C7 N4 C6 N3 -2.8(3) 2_656 .
C7 N4 C6 N3 177.2(3) . .
C6 N4 C7 C8 -73.6(4) . .
C7 N4 C7 C8 106.4(4) 2_656 .
Cu1 O5 C8 O6 10.7(5) . .
Cu1 O5 C8 C7 -165.6(3) . .
N4 C7 C8 O6 166.1(4) . .
N4 C7 C8 O5 -17.4(5) . .
